data_1562405
loop_
_publ_author_name
'Ge, Meng'
'Yang, Taimin'
'Wang, Yanzhi'
'Carraro, Francesco'
'Liang, Weibin'
'Doonan, Christian'
'Falcaro, Paolo'
'Zheng, Haoquan'
'Zou, Xiaodong'
'Huang, Zhehao'

_publ_section_title
;
 On the completeness of three-dimensional electron diffraction data for
 structural analysis of metal-organic frameworks.
;
_journal_issue 0
_journal_name_full 'Faraday discussions'
_journal_page_first 66
_journal_page_last 80
_journal_paper_doi 10.1039/d1fd00020a
_journal_volume 231
_journal_year 2021
_chemical_formula_sum 'C10 N5 O0.5 Zn1.5'
_chemical_formula_weight 296.23
_space_group_crystal_system monoclinic
_space_group_IT_number 14
_space_group_name_Hall '-P 2ybc'
_space_group_name_H-M_alt 'P 1 21/c 1'
_audit_creation_method SHELXL-2018/3
_audit_update_record
;
2021-02-19 deposited with the CCDC.	2021-05-04 downloaded from the CCDC.
;
_cell_angle_alpha 90
_cell_angle_beta 118.162(11)
_cell_angle_gamma 90
_cell_formula_units_Z 8
_cell_length_a 13.6540(19)
_cell_length_b 14.936(3)
_cell_length_c 14.311(2)
_cell_measurement_reflns_used 3848
_cell_measurement_temperature 293(2)
_cell_measurement_theta_max 0.899
_cell_measurement_theta_min 0.014
_cell_volume 2573.0(8)
_computing_structure_refinement 'SHELXL-2018/3 (Sheldrick, 2018)'
_computing_structure_solution 'SHELXT 2014/5 (Sheldrick, 2014)'
_diffrn_ambient_temperature 293(2)
_diffrn_measured_fraction_theta_full 0.772
_diffrn_measured_fraction_theta_max 0.759
_diffrn_measurement_device_type 'JEOL JEM-2100 LaB6'
_diffrn_measurement_method 'Continuous rotation electron diffraction'
_diffrn_radiation_type electron
_diffrn_radiation_wavelength 0.0251
_diffrn_reflns_av_R_equivalents 0.1488
_diffrn_reflns_av_unetI/netI 0.1466
_diffrn_reflns_Laue_measured_fraction_full 0.772
_diffrn_reflns_Laue_measured_fraction_max 0.759
_diffrn_reflns_limit_h_max 16
_diffrn_reflns_limit_h_min -16
_diffrn_reflns_limit_k_max 18
_diffrn_reflns_limit_k_min -18
_diffrn_reflns_limit_l_max 17
_diffrn_reflns_limit_l_min -17
_diffrn_reflns_number 14352
_diffrn_reflns_point_group_measured_fraction_full 0.772
_diffrn_reflns_point_group_measured_fraction_max 0.759
_diffrn_reflns_theta_full 0.863
_diffrn_reflns_theta_max 0.888
_diffrn_reflns_theta_min 0.075
_diffrn_source 'electron microscope'
_exptl_absorpt_coefficient_mu 0.000
_exptl_crystal_colour white
_exptl_crystal_density_diffrn 1.529
_exptl_crystal_description nano-crystals
_exptl_crystal_F_000 370
_exptl_crystal_size_max 0.0005
_exptl_crystal_size_mid 0.0005
_exptl_crystal_size_min 0.0003
_refine_diff_density_max 0.270
_refine_diff_density_min -0.148
_refine_diff_density_rms 0.051
_refine_ls_extinction_coef 1239(18)
_refine_ls_extinction_expression Fc^*^=kFc[1+0.001xFc^2^\l^3^/sin(2\q)]^-1/4^
_refine_ls_extinction_method 'SHELXL-2018/3 (Sheldrick 2018)'
_refine_ls_goodness_of_fit_ref 1.595
_refine_ls_hydrogen_treatment undef
_refine_ls_matrix_type full
_refine_ls_number_parameters 302
_refine_ls_number_reflns 3848
_refine_ls_number_restraints 333
_refine_ls_restrained_S_all 1.541
_refine_ls_R_factor_all 0.2041
_refine_ls_R_factor_gt 0.1780
_refine_ls_shift/su_max 0.057
_refine_ls_shift/su_mean 0.000
_refine_ls_structure_factor_coef Fsqd
_refine_ls_weighting_details 'w=1/[\s^2^(Fo^2^)+(0.2000P)^2^] where P=(Fo^2^+2Fc^2^)/3'
_refine_ls_weighting_scheme calc
_refine_ls_wR_factor_gt 0.4564
_refine_ls_wR_factor_ref 0.4719
_reflns_Friedel_coverage 0.000
_reflns_number_gt 2845
_reflns_number_total 3848
_reflns_threshold_expression 'I > 2\s(I)'
_cod_data_source_file d1fd00020a1.cif
_cod_data_source_block M_A2
_cod_depositor_comments 'Adding full bibliography for 1562402--1562412.cif.'
_cod_original_sg_symbol_H-M 'P 21/c'
_cod_original_formula_sum 'C10 N5 O0.50 Zn1.50'
_cod_database_code 1562405
_shelx_shelxl_version_number 2018/3
_shelx_space_group_comment
;
The symmetry employed for this shelxl refinement is uniquely defined
by the following loop, which should always be used as a source of
symmetry information in preference to the above space-group names.
They are only intended as comments.
;

loop_
_space_group_symop_operation_xyz
'x, y, z'
'-x, y+1/2, -z+1/2'
'-x, -y, -z'
'x, -y-1/2, z-1/2'

loop_
_atom_site_label
_atom_site_type_symbol
_atom_site_fract_x
_atom_site_fract_y
_atom_site_fract_z
_atom_site_U_iso_or_equiv
_atom_site_adp_type
_atom_site_occupancy
_atom_site_site_symmetry_order
_atom_site_calc_flag
_atom_site_refinement_flags_posn
_atom_site_refinement_flags_adp
_atom_site_refinement_flags_occupancy
_atom_site_disorder_assembly
_atom_site_disorder_group
Zn1 Zn 0.2837(4) 0.37148(19) 0.7594(2) 0.0431(10) Uani 1 1 d . . . . .
Zn2 Zn 0.1237(4) 0.6475(2) 0.9764(3) 0.0513(12) Uani 1 1 d . . . . .
Zn3 Zn 0.3001(4) 0.6577(2) 0.4569(3) 0.0487(11) Uani 1 1 d . . . . .
N1 N 0.1972(11) 0.6133(6) 0.1326(7) 0.052(3) Uani 1 1 d D . . . .
N2 N 0.2560(11) 0.6143(5) 0.3078(7) 0.055(3) Uani 1 1 d D . . . .
N3 N 0.3339(11) 0.5505(7) 0.5581(8) 0.060(3) Uani 1 1 d D . . . .
N4 N 0.3374(11) 0.4554(6) 0.6789(7) 0.057(3) Uani 1 1 d D . . . .
N5 N 0.4096(10) 0.3115(5) 0.8891(7) 0.050(3) Uani 1 1 d D . . . .
N6 N 0.5531(11) 0.2268(7) 0.9859(7) 0.061(3) Uani 1 1 d D . . . .
N7 N 0.1842(11) 0.2756(6) 0.6561(8) 0.059(3) Uani 1 1 d D . . . .
N8 N 0.0403(10) 0.1821(5) 0.5739(7) 0.054(3) Uani 1 1 d D . . . .
N9 N 0.1881(11) 0.4457(5) 0.8060(8) 0.053(2) Uani 1 1 d D . . . .
N10 N 0.1308(10) 0.5459(6) 0.8885(8) 0.056(3) Uani 1 1 d D . . . .
O1 O 0.1820(13) 0.7339(7) 0.4556(9) 0.071(4) Uani 1 1 d . . . . .
C1 C 0.1089(10) 0.2216(6) 0.6665(7) 0.058(3) Uani 1 1 d D . . . .
C2 C 0.2726(11) 0.5040(6) 0.5911(8) 0.060(3) Uani 1 1 d D . . . .
C3 C 0.2160(10) 0.5090(5) 0.8792(7) 0.049(3) Uani 1 1 d D . . . .
C4 C 0.2157(9) 0.6655(6) 0.2169(7) 0.054(4) Uani 1 1 d D . . . .
C5 C 0.4922(10) 0.2639(7) 0.8903(7) 0.069(3) Uani 1 1 d D . . . .
C6 C 0.1477(14) 0.5080(9) 0.5363(12) 0.088(4) Uani 1 1 d D . . . .
C7 C 0.3335(14) 0.5407(9) 0.9467(11) 0.084(4) Uani 1 1 d D . . . .
C8 C 0.5040(11) 0.2506(7) 1.0459(8) 0.056(3) Uani 1 1 d D . . . .
C9 C 0.4112(12) 0.3021(8) 0.9845(8) 0.062(4) Uani 1 1 d D . . . .
C10 C 0.2615(12) 0.5262(6) 0.2782(8) 0.058(4) Uani 1 1 d D . . . .
C11 C 0.0781(13) 0.2046(9) 0.5040(9) 0.074(4) Uani 1 1 d D . . . .
C12 C 0.0744(12) 0.4391(7) 0.7623(9) 0.057(3) Uani 1 1 d D . . . .
C13 C 0.1662(12) 0.2627(8) 0.5546(8) 0.063(4) Uani 1 1 d D . . . .
C14 C 0.0385(13) 0.4997(7) 0.8135(10) 0.066(3) Uani 1 1 d D . . . .
C15 C 0.1056(14) 0.2117(8) 0.7693(9) 0.069(5) Uani 1 1 d D . . . .
C16 C 0.2246(14) 0.5262(7) 0.1688(8) 0.071(5) Uani 1 1 d D . . . .
C17 C 0.4466(13) 0.4709(8) 0.7047(10) 0.073(4) Uani 1 1 d D . . . .
C18 C 0.4431(14) 0.5291(9) 0.6272(11) 0.081(4) Uani 1 1 d D . . . .
C19 C 0.1978(15) 0.7641(7) 0.2126(10) 0.090(7) Uani 1 1 d D . . . .
C20 C 0.5185(14) 0.2500(8) 0.8005(9) 0.069(3) Uani 1 1 d D . . . .

loop_
_atom_site_aniso_label
_atom_site_aniso_U_11
_atom_site_aniso_U_22
_atom_site_aniso_U_33
_atom_site_aniso_U_23
_atom_site_aniso_U_13
_atom_site_aniso_U_12
Zn1 0.047(3) 0.0442(14) 0.0367(14) 0.0006(11) 0.0181(17) 0.0034(14)
Zn2 0.054(4) 0.0581(17) 0.0405(16) -0.0023(13) 0.021(2) 0.0095(17)
Zn3 0.046(3) 0.0577(17) 0.0415(16) 0.0033(13) 0.0200(19) -0.0060(16)
N1 0.048(10) 0.059(4) 0.046(4) 0.000(3) 0.019(6) 0.010(5)
N2 0.073(11) 0.053(4) 0.043(4) -0.002(3) 0.029(6) -0.006(5)
N3 0.061(9) 0.066(5) 0.058(5) 0.013(4) 0.030(6) 0.005(5)
N4 0.062(8) 0.057(5) 0.053(5) 0.020(4) 0.027(6) 0.008(5)
N5 0.060(8) 0.052(4) 0.041(4) 0.000(3) 0.028(5) 0.014(5)
N6 0.072(10) 0.074(6) 0.041(4) 0.014(4) 0.030(6) 0.025(6)
N7 0.073(10) 0.064(5) 0.050(5) -0.013(4) 0.036(6) -0.019(5)
N8 0.076(9) 0.048(4) 0.044(4) -0.005(3) 0.034(5) -0.007(5)
N9 0.051(7) 0.050(4) 0.055(5) -0.010(4) 0.023(5) 0.000(4)
N10 0.058(9) 0.065(5) 0.054(5) -0.004(4) 0.032(6) 0.013(5)
O1 0.078(12) 0.077(6) 0.062(6) 0.001(5) 0.038(7) 0.006(6)
C1 0.077(10) 0.050(5) 0.058(5) -0.015(4) 0.040(6) -0.015(5)
C2 0.053(8) 0.073(6) 0.053(6) 0.020(5) 0.024(6) 0.005(6)
C3 0.044(8) 0.049(5) 0.044(5) -0.011(4) 0.012(5) 0.004(4)
C4 0.067(13) 0.054(4) 0.045(5) 0.008(4) 0.031(7) 0.009(5)
C5 0.075(10) 0.096(6) 0.041(4) 0.017(4) 0.031(6) 0.041(6)
C6 0.055(9) 0.089(9) 0.104(11) 0.040(8) 0.024(8) 0.007(8)
C7 0.041(10) 0.072(7) 0.114(11) -0.028(7) 0.016(8) -0.008(7)
C8 0.064(11) 0.073(6) 0.033(5) 0.008(4) 0.025(6) 0.011(6)
C9 0.062(11) 0.079(7) 0.052(6) 0.011(5) 0.034(7) 0.021(7)
C10 0.068(13) 0.053(5) 0.051(5) 0.001(4) 0.026(7) 0.010(6)
C11 0.090(13) 0.091(8) 0.048(6) -0.013(5) 0.039(7) -0.032(7)
C12 0.046(8) 0.057(5) 0.053(6) -0.012(4) 0.012(6) -0.002(5)
C13 0.063(12) 0.083(7) 0.051(6) -0.010(5) 0.034(7) -0.015(6)
C14 0.062(9) 0.067(6) 0.069(7) -0.007(5) 0.030(6) 0.001(6)
C15 0.082(15) 0.078(7) 0.049(6) 0.005(5) 0.032(8) -0.011(7)
C16 0.096(16) 0.060(5) 0.041(5) -0.009(4) 0.021(7) 0.008(6)
C17 0.057(9) 0.062(6) 0.080(8) 0.020(6) 0.016(7) -0.009(7)
C18 0.058(9) 0.089(8) 0.089(9) 0.030(7) 0.029(7) 0.000(8)
C19 0.17(2) 0.055(5) 0.079(9) 0.016(5) 0.084(13) 0.035(8)
C20 0.075(10) 0.096(6) 0.041(4) 0.017(4) 0.031(6) 0.041(6)

loop_
_atom_type_symbol
_atom_type_description
_atom_type_scat_dispersion_real
_atom_type_scat_dispersion_imag
_atom_type_scat_source
C C 0.0000 0.0000 'International Tables Vol C Tables 4.2.6.8 and 6.1.1.4'
N N 0.0000 0.0000 'International Tables Vol C Tables 4.2.6.8 and 6.1.1.4'
Zn Zn 0.0000 0.0000 'International Tables Vol C Tables 4.2.6.8 and 6.1.1.4'
O O 0.0000 0.0000 'International Tables Vol C Tables 4.2.6.8 and 6.1.1.4'

loop_
_geom_angle_atom_site_label_1
_geom_angle_atom_site_label_2
_geom_angle_atom_site_label_3
_geom_angle
_geom_angle_site_symmetry_1
_geom_angle_site_symmetry_3
_geom_angle_publ_flag
N7 Zn1 N9 107.8(5) . . ?
N7 Zn1 N4 108.2(4) . . ?
N9 Zn1 N4 107.6(4) . . ?
N7 Zn1 N5 109.6(4) . . ?
N9 Zn1 N5 109.4(4) . . ?
N4 Zn1 N5 113.9(5) . . ?
N10 Zn2 O1 115.6(4) . 4_576 ?
N10 Zn2 N1 110.8(4) . 1_556 ?
O1 Zn2 N1 110.9(5) 4_576 1_556 ?
N10 Zn2 N8 109.6(5) . 2_556 ?
O1 Zn2 N8 99.6(5) 4_576 2_556 ?
N1 Zn2 N8 109.7(4) 1_556 2_556 ?
O1 Zn3 N2 109.9(5) . . ?
O1 Zn3 N6 110.8(5) . 2_656 ?
N2 Zn3 N6 109.2(4) . 2_656 ?
O1 Zn3 N3 111.5(4) . . ?
N2 Zn3 N3 110.4(4) . . ?
N6 Zn3 N3 105.0(5) 2_656 . ?
C4 N1 C16 107.7(8) . . ?
C4 N1 Zn2 128.4(7) . 1_554 ?
C16 N1 Zn2 123.5(7) . 1_554 ?
C4 N2 C10 106.9(7) . . ?
C4 N2 Zn3 127.1(6) . . ?
C10 N2 Zn3 126.0(7) . . ?
C2 N3 C18 105.7(10) . . ?
C2 N3 Zn3 133.2(10) . . ?
C18 N3 Zn3 119.4(8) . . ?
C2 N4 C17 108.0(9) . . ?
C2 N4 Zn1 126.6(10) . . ?
C17 N4 Zn1 125.4(7) . . ?
C5 N5 C9 108.7(9) . . ?
C5 N5 Zn1 126.2(6) . . ?
C9 N5 Zn1 124.3(8) . . ?
C5 N6 C8 106.4(10) . . ?
C5 N6 Zn3 129.3(7) . 2_646 ?
C8 N6 Zn3 124.0(7) . 2_646 ?
C13 N7 C1 105.4(9) . . ?
C13 N7 Zn1 126.2(7) . . ?
C1 N7 Zn1 127.6(6) . . ?
C1 N8 C11 106.5(10) . . ?
C1 N8 Zn2 126.1(7) . 2_546 ?
C11 N8 Zn2 121.9(9) . 2_546 ?
C3 N9 C12 104.5(9) . . ?
C3 N9 Zn1 130.8(10) . . ?
C12 N9 Zn1 124.7(7) . . ?
C3 N10 C14 103.3(9) . . ?
C3 N10 Zn2 132.2(9) . . ?
C14 N10 Zn2 124.4(8) . . ?
Zn3 O1 Zn2 152.2(8) . 4_575 ?
N8 C1 N7 111.2(8) . . ?
N8 C1 C15 126.4(10) . . ?
N7 C1 C15 122.4(9) . . ?
N3 C2 N4 111.3(12) . . ?
N3 C2 C6 122.7(10) . . ?
N4 C2 C6 126.0(10) . . ?
N9 C3 N10 115.4(11) . . ?
N9 C3 C7 123.5(10) . . ?
N10 C3 C7 121.0(10) . . ?
N1 C4 N2 110.1(8) . . ?
N1 C4 C19 125.0(8) . . ?
N2 C4 C19 124.9(8) . . ?
N5 C5 N6 110.4(8) . . ?
N5 C5 C20 127.4(9) . . ?
N6 C5 C20 122.1(10) . . ?
N6 C8 C9 108.7(8) . . ?
N5 C9 C8 105.7(9) . . ?
C16 C10 N2 107.3(8) . . ?
N8 C11 C13 107.9(9) . . ?
N9 C12 C14 108.5(10) . . ?
N7 C13 C11 108.7(9) . . ?
N10 C14 C12 108.2(11) . . ?
N1 C16 C10 108.0(8) . . ?
C18 C17 N4 105.4(12) . . ?
C17 C18 N3 109.5(12) . . ?

loop_
_geom_bond_atom_site_label_1
_geom_bond_atom_site_label_2
_geom_bond_distance
_geom_bond_site_symmetry_2
_geom_bond_publ_flag
Zn1 N7 2.046(10) . ?
Zn1 N9 2.048(10) . ?
Zn1 N4 2.058(9) . ?
Zn1 N5 2.048(11) . ?
Zn2 N10 2.002(9) . ?
Zn2 O1 2.021(11) 4_576 ?
Zn2 N1 2.037(10) 1_556 ?
Zn2 N8 2.068(13) 2_556 ?
Zn3 O1 1.966(13) . ?
Zn3 N2 2.030(9) . ?
Zn3 N6 2.051(12) 2_656 ?
Zn3 N3 2.059(10) . ?
N1 C4 1.356(11) . ?
N1 C16 1.385(12) . ?
N2 C4 1.380(11) . ?
N2 C10 1.395(11) . ?
N3 C2 1.333(13) . ?
N3 C18 1.383(15) . ?
N4 C2 1.356(13) . ?
N4 C17 1.375(14) . ?
N5 C5 1.326(12) . ?
N5 C9 1.362(10) . ?
N6 C5 1.341(12) . ?
N6 C8 1.362(11) . ?
N7 C13 1.368(11) . ?
N7 C1 1.368(12) . ?
N8 C1 1.345(12) . ?
N8 C11 1.367(11) . ?
N9 C3 1.327(11) . ?
N9 C12 1.377(14) . ?
N10 C3 1.351(13) . ?
N10 C14 1.393(14) . ?
C1 C15 1.500(11) . ?
C2 C6 1.505(15) . ?
C3 C7 1.506(15) . ?
C4 C19 1.489(12) . ?
C5 C20 1.503(11) . ?
C8 C9 1.385(14) . ?
C10 C16 1.401(12) . ?
C11 C13 1.378(14) . ?
C12 C14 1.391(12) . ?
C17 C18 1.393(12) . ?
